data_7063196
loop_
_publ_author_name
'Srivastava, Devyani'
'Kushwaha, Aparna'
Sudheer,
'Kociok-K\"ohn, Gabriele'
'Singh, Ashish Kumar'
'Muddassir, Mohd.'
'Kumar, Abhinav'

_publ_section_title
;
 1,2-Bis-(diphenylphosphino)ethane (dppe) appended
 cobalt(iii)-dithiocarbamates as single source precursors of cobalt
 sulfide/cobalt phosphide composites: apt electrocatalytic materials for
 water splitting reactions
;
_journal_issue 20
_journal_name_full 'New Journal of Chemistry'
_journal_page_first 9366
_journal_page_last 9375
_journal_paper_doi 10.1039/D4NJ01285B
_journal_volume 48
_journal_year 2024
_chemical_formula_moiety 'C40 H52 Co N2 P2 S4, F6 P'
_chemical_formula_sum 'C40 H52 Co F6 N2 P3 S4'
_chemical_formula_weight 954.91
_space_group_crystal_system monoclinic
_space_group_IT_number 15
_space_group_name_Hall '-I 2ya'
_space_group_name_H-M_alt 'I 1 2/a 1'
_atom_sites_solution_hydrogens geom
_atom_sites_solution_primary dual
_audit_creation_method SHELXL-2018/3
_audit_update_record
;
2024-01-16 deposited with the CCDC.	2024-04-29 downloaded from the CCDC.
;
_cell_angle_alpha 90
_cell_angle_beta 116.071(3)
_cell_angle_gamma 90
_cell_formula_units_Z 4
_cell_length_a 16.5040(5)
_cell_length_b 16.1848(3)
_cell_length_c 18.6771(5)
_cell_measurement_reflns_used 16034
_cell_measurement_temperature 150(2)
_cell_measurement_theta_max 27.4890
_cell_measurement_theta_min 3.5040
_cell_volume 4481.3(2)
_computing_cell_refinement 'CrysAlisPro 1.171.42.49 (Rigaku OD, 2022)'
_computing_data_collection 'CrysAlisPro 1.171.42.49 (Rigaku OD, 2022)'
_computing_data_reduction 'CrysAlisPro 1.171.42.49 (Rigaku OD, 2022)'
_computing_molecular_graphics 'ORTEP3 for Windows - Farrugia, L. J. J. Appl. Crystallogr. 1997, 30, 565'
_computing_publication_material
;
 'WinGX publication routines, Farrugia, 
 L. J., J. Appl. Crystallogr., 1999, 32, 837-838
;
_computing_structure_refinement
;
 SHELXL-2018/3 (Sheldrick, 2018)
 Sheldrick GM (2008) Acta Crystallogr A64:112--122 and 
 C. B. H\"ubschle, G. M. Sheldrick and B. Dittrich
 ShelXle: a Qt graphical user interface for SHELXL
 J. Appl. Cryst., 44, (2011) 1281-1284.
;
_computing_structure_solution
; 
 SHELXT
 Sheldrick, G. M. (2008). Acta Cryst. A64, 112-122.
;
_diffrn_ambient_environment N~2~
_diffrn_ambient_temperature 149.9(7)
_diffrn_detector 'CCD plate'
_diffrn_detector_area_resol_mean 8.0734
_diffrn_detector_type EosS2
_diffrn_measured_fraction_theta_full 0.998
_diffrn_measured_fraction_theta_max 0.998
_diffrn_measurement_device 'four-circle diffractometer'
_diffrn_measurement_device_type 'New Xcalibur, EosS2'
_diffrn_radiation_monochromator graphite
_diffrn_radiation_probe x-ray
_diffrn_radiation_type 'Mo K\a'
_diffrn_radiation_wavelength 0.71073
_diffrn_reflns_av_R_equivalents 0.0361
_diffrn_reflns_av_unetI/netI 0.0208
_diffrn_reflns_Laue_measured_fraction_full 0.998
_diffrn_reflns_Laue_measured_fraction_max 0.998
_diffrn_reflns_limit_h_max 21
_diffrn_reflns_limit_h_min -21
_diffrn_reflns_limit_k_max 20
_diffrn_reflns_limit_k_min -20
_diffrn_reflns_limit_l_max 24
_diffrn_reflns_limit_l_min -24
_diffrn_reflns_number 36200
_diffrn_reflns_point_group_measured_fraction_full 0.998
_diffrn_reflns_point_group_measured_fraction_max 0.998
_diffrn_reflns_theta_full 25.242
_diffrn_reflns_theta_max 27.483
_diffrn_reflns_theta_min 3.342
_diffrn_source 'fine-focus sealed X-ray tube'
_diffrn_source_type 'Enhance (Mo) X-ray Source'
_exptl_absorpt_coefficient_mu 0.733
_exptl_absorpt_correction_T_max 1.00000
_exptl_absorpt_correction_T_min 0.91294
_exptl_absorpt_correction_type multi-scan
_exptl_absorpt_process_details
;
CrysAlisPro 1.171.42.56a (Rigaku Oxford Diffraction, 2022)
Empirical absorption correction using spherical harmonics,
implemented in SCALE3 ABSPACK scaling algorithm.
;
_exptl_crystal_colour brown
_exptl_crystal_density_diffrn 1.415
_exptl_crystal_description block
_exptl_crystal_F_000 1984
_exptl_crystal_size_max 0.660
_exptl_crystal_size_mid 0.344
_exptl_crystal_size_min 0.265
_refine_diff_density_max 0.750
_refine_diff_density_min -0.448
_refine_diff_density_rms 0.066
_refine_ls_extinction_method none
_refine_ls_goodness_of_fit_ref 1.058
_refine_ls_hydrogen_treatment constr
_refine_ls_matrix_type full
_refine_ls_number_parameters 431
_refine_ls_number_reflns 5124
_refine_ls_number_restraints 72
_refine_ls_restrained_S_all 1.063
_refine_ls_R_factor_all 0.0563
_refine_ls_R_factor_gt 0.0437
_refine_ls_shift/su_max 0.000
_refine_ls_shift/su_mean 0.000
_refine_ls_structure_factor_coef Fsqd
_refine_ls_weighting_details 'w=1/[\s^2^(Fo^2^)+(0.0377P)^2^+12.9530P] where P=(Fo^2^+2Fc^2^)/3'
_refine_ls_weighting_scheme calc
_refine_ls_wR_factor_gt 0.0992
_refine_ls_wR_factor_ref 0.1091
_reflns_Friedel_coverage 0.000
_reflns_number_gt 4285
_reflns_number_total 5124
_reflns_threshold_expression 'I > 2\s(I)'
_cod_data_source_file d4nj01285b1.cif
_cod_data_source_block e22gkk10
_cod_depositor_comments 'Adding full bibliography for 7063195--7063197.cif.'
_cod_original_sg_symbol_H-M 'I 2/a'
_cod_database_code 7063196
_shelx_shelxl_version_number 2018/3
_shelx_space_group_comment
;
The symmetry employed for this shelxl refinement is uniquely defined
by the following loop, which should always be used as a source of
symmetry information in preference to the above space-group names.
They are only intended as comments.
;
_shelx_estimated_absorpt_t_min 0.643
_shelx_estimated_absorpt_t_max 0.830
_oxdiff_exptl_absorpt_empirical_full_min 0.917
_oxdiff_exptl_absorpt_empirical_full_max 1.073
_oxdiff_exptl_absorpt_empirical_details
;
Empirical correction (ABSPACK) includes:
- Absorption correction using spherical harmonics
- Frame scaling
;

loop_
_space_group_symop_operation_xyz
'x, y, z'
'-x+1/2, y, -z'
'x+1/2, y+1/2, z+1/2'
'-x+1, y+1/2, -z+1/2'
'-x, -y, -z'
'x-1/2, -y, z'
'-x+1/2, -y+1/2, -z+1/2'
'x, -y+1/2, z+1/2'

loop_
_atom_site_label
_atom_site_type_symbol
_atom_site_fract_x
_atom_site_fract_y
_atom_site_fract_z
_atom_site_U_iso_or_equiv
_atom_site_adp_type
_atom_site_occupancy
_atom_site_site_symmetry_order
_atom_site_calc_flag
_atom_site_refinement_flags_posn
_atom_site_refinement_flags_adp
_atom_site_refinement_flags_occupancy
_atom_site_disorder_assembly
_atom_site_disorder_group
Co1 Co 0.750000 0.40319(2) 0.500000 0.02017(11) Uani 1 2 d S T P . .
C1 C 0.7900(4) 0.2066(3) 0.4880(4) 0.0420(13) Uani 0.5 1 d . . P . .
H1A H 0.802045 0.204633 0.440560 0.050 Uiso 0.5 1 calc R U P . .
H1B H 0.815374 0.155807 0.519557 0.050 Uiso 0.5 1 calc R U P . .
C2 C 0.6922(4) 0.2086(3) 0.4622(4) 0.0420(13) Uani 0.5 1 d . . P . .
H2A H 0.678469 0.179479 0.502143 0.050 Uiso 0.5 1 calc R U P A 1
H2B H 0.661762 0.178493 0.411057 0.050 Uiso 0.5 1 calc R U P A 1
C3 C 0.54472(19) 0.3045(2) 0.45167(19) 0.0492(7) Uani 1 1 d . . . . .
C4 C 0.5029(3) 0.2297(3) 0.4515(3) 0.0798(13) Uani 1 1 d . . . . .
H4 H 0.529643 0.179128 0.447152 0.096 Uiso 1 1 calc R U . . .
C5 C 0.4216(3) 0.2292(3) 0.4576(3) 0.0932(16) Uani 1 1 d . . . . .
H5 H 0.393211 0.177977 0.457112 0.112 Uiso 1 1 calc R U . . .
C6 C 0.3827(3) 0.3003(3) 0.4641(3) 0.0864(14) Uani 1 1 d . . . . .
H6 H 0.327517 0.299069 0.468548 0.104 Uiso 1 1 calc R U . . .
C7 C 0.4227(2) 0.3734(3) 0.4643(2) 0.0638(10) Uani 1 1 d . . . . .
H7 H 0.395264 0.423430 0.468881 0.077 Uiso 1 1 calc R U . . .
C8 C 0.50354(18) 0.3759(2) 0.45799(17) 0.0464(7) Uani 1 1 d . . . . .
H8 H 0.530578 0.427741 0.458032 0.056 Uiso 1 1 calc R U . . .
C9 C 0.6164(3) 0.2708(2) 0.34769(16) 0.0319(11) Uani 0.5 1 d G . P B 1
C10 C 0.6601(3) 0.2088(2) 0.3266(2) 0.0498(14) Uani 0.5 1 d G . P B 1
H10 H 0.709514 0.180238 0.366696 0.060 Uiso 0.5 1 calc R U P B 1
C11 C 0.6315(3) 0.1885(3) 0.2468(2) 0.068(2) Uani 0.5 1 d G . P B 1
H11 H 0.661350 0.146140 0.232396 0.081 Uiso 0.5 1 calc R U P B 1
C12 C 0.5592(3) 0.2303(3) 0.18814(17) 0.064(2) Uani 0.5 1 d G . P B 1
H12 H 0.539643 0.216434 0.133614 0.077 Uiso 0.5 1 calc R U P B 1
C13 C 0.5155(3) 0.2923(3) 0.20923(19) 0.0553(17) Uani 0.5 1 d G . P B 1
H13 H 0.466098 0.320825 0.169130 0.066 Uiso 0.5 1 calc R U P B 1
C14 C 0.5441(3) 0.3125(2) 0.2890(2) 0.0383(12) Uani 0.5 1 d G . P B 1
H14 H 0.514261 0.354924 0.303430 0.046 Uiso 0.5 1 calc R U P B 1
P1 P 0.6536(2) 0.2978(2) 0.45119(16) 0.0252(5) Uani 0.5 1 d . . P B 1
S1 S 0.7099(7) 0.4082(4) 0.5987(6) 0.0230(9) Uani 0.5 1 d . . P B 1
S2 S 0.8522(3) 0.4917(3) 0.5882(3) 0.0272(6) Uani 0.5 1 d . . P B 1
C15 C 0.7968(7) 0.4763(4) 0.6461(5) 0.0236(15) Uani 0.5 1 d . . P B 1
N1 N 0.8183(3) 0.5129(3) 0.7165(3) 0.0296(10) Uani 0.5 1 d . . P B 1
C16 C 0.8911(5) 0.5767(5) 0.7468(4) 0.0469(15) Uani 0.5 1 d . U P B 1
H16 H 0.911673 0.583732 0.704157 0.056 Uiso 0.5 1 calc R U P B 1
C17 C 0.9723(5) 0.5467(6) 0.8196(5) 0.076(2) Uani 0.5 1 d . U P B 1
H17A H 0.994135 0.495009 0.807059 0.114 Uiso 0.5 1 calc R U P B 1
H17B H 0.955327 0.537258 0.863069 0.114 Uiso 0.5 1 calc R U P B 1
H17C H 1.020041 0.588508 0.835942 0.114 Uiso 0.5 1 calc R U P B 1
C18 C 0.8534(6) 0.6622(5) 0.7557(5) 0.075(2) Uani 0.5 1 d . U P B 1
H18A H 0.898996 0.704863 0.764789 0.112 Uiso 0.5 1 calc R U P B 1
H18B H 0.838620 0.660581 0.801114 0.112 Uiso 0.5 1 calc R U P B 1
H18C H 0.798944 0.674860 0.706985 0.112 Uiso 0.5 1 calc R U P B 1
C19 C 0.7731(4) 0.4948(5) 0.7675(4) 0.0348(13) Uani 0.5 1 d . U P B 1
H19 H 0.804803 0.531063 0.815148 0.042 Uiso 0.5 1 calc R U P B 1
C20 C 0.7937(5) 0.4095(4) 0.8003(4) 0.0534(16) Uani 0.5 1 d . U P B 1
H20A H 0.765733 0.369476 0.756897 0.080 Uiso 0.5 1 calc R U P B 1
H20B H 0.769626 0.401605 0.839385 0.080 Uiso 0.5 1 calc R U P B 1
H20C H 0.859127 0.401140 0.826237 0.080 Uiso 0.5 1 calc R U P B 1
C21 C 0.6735(4) 0.5251(5) 0.7311(3) 0.0486(15) Uani 0.5 1 d . U P B 1
H21A H 0.669208 0.579430 0.706492 0.073 Uiso 0.5 1 calc R U P B 1
H21B H 0.653622 0.529312 0.773257 0.073 Uiso 0.5 1 calc R U P B 1
H21C H 0.635103 0.485665 0.690599 0.073 Uiso 0.5 1 calc R U P B 1
P1A P 0.6450(3) 0.3125(2) 0.42830(17) 0.0287(6) Uani 0.5 1 d . . P B 2
C9A C 0.6015(2) 0.3125(2) 0.32043(15) 0.0301(11) Uani 0.5 1 d G . P B 2
C10A C 0.6404(2) 0.2629(3) 0.2832(2) 0.0500(15) Uani 0.5 1 d G . P B 2
H10A H 0.691260 0.229662 0.314187 0.060 Uiso 0.5 1 calc R U P B 2
C11A C 0.6049(3) 0.2620(3) 0.2005(2) 0.071(2) Uani 0.5 1 d G . P B 2
H11A H 0.631429 0.228144 0.175022 0.085 Uiso 0.5 1 calc R U P B 2
C12A C 0.5304(3) 0.3106(3) 0.15510(15) 0.071(2) Uani 0.5 1 d G . P B 2
H12A H 0.506135 0.310033 0.098599 0.085 Uiso 0.5 1 calc R U P B 2
C13A C 0.4915(2) 0.3602(3) 0.19237(19) 0.0534(16) Uani 0.5 1 d G . P B 2
H13A H 0.440672 0.393439 0.161341 0.064 Uiso 0.5 1 calc R U P B 2
C14A C 0.5271(2) 0.3611(3) 0.2750(2) 0.0380(12) Uani 0.5 1 d G . P B 2
H14A H 0.500502 0.394957 0.300506 0.046 Uiso 0.5 1 calc R U P B 2
S1A S 0.7068(7) 0.4267(4) 0.6003(6) 0.0252(10) Uani 0.5 1 d . . P B 2
S2A S 0.8373(3) 0.5106(3) 0.5734(3) 0.0285(6) Uani 0.5 1 d . . P B 2
C15A C 0.7857(7) 0.5051(4) 0.6358(6) 0.0256(16) Uani 0.5 1 d . . P B 2
N1A N 0.8013(4) 0.5522(3) 0.6971(3) 0.0337(11) Uani 0.5 1 d . . P B 2
C16A C 0.8683(5) 0.6231(5) 0.7207(5) 0.0505(16) Uani 0.5 1 d . U P B 2
H16A H 0.864983 0.642761 0.770067 0.061 Uiso 0.5 1 calc R U P B 2
C17A C 0.9645(5) 0.5909(6) 0.7560(6) 0.088(3) Uani 0.5 1 d . U P B 2
H17D H 0.985659 0.589243 0.714489 0.132 Uiso 0.5 1 calc R U P B 2
H17E H 0.966459 0.535115 0.777101 0.132 Uiso 0.5 1 calc R U P B 2
H17F H 1.003576 0.627547 0.799151 0.132 Uiso 0.5 1 calc R U P B 2
C18A C 0.8424(8) 0.6904(7) 0.6764(8) 0.131(5) Uani 0.5 1 d . U P B 2
H18D H 0.893224 0.728935 0.692592 0.196 Uiso 0.5 1 calc R U P B 2
H18E H 0.792943 0.716732 0.683553 0.196 Uiso 0.5 1 calc R U P B 2
H18F H 0.821730 0.675659 0.620215 0.196 Uiso 0.5 1 calc R U P B 2
C19A C 0.7561(6) 0.5365(5) 0.7495(5) 0.0531(18) Uani 0.5 1 d . U P B 2
H19A H 0.708012 0.496492 0.716374 0.064 Uiso 0.5 1 calc R U P B 2
C20A C 0.8129(8) 0.4841(8) 0.8177(7) 0.103(4) Uani 0.5 1 d . U P B 2
H20D H 0.831137 0.434603 0.798202 0.154 Uiso 0.5 1 calc R U P B 2
H20E H 0.778762 0.467836 0.847030 0.154 Uiso 0.5 1 calc R U P B 2
H20F H 0.866740 0.515048 0.853061 0.154 Uiso 0.5 1 calc R U P B 2
C21A C 0.7034(7) 0.6023(8) 0.7568(6) 0.115(4) Uani 0.5 1 d . U P B 2
H21D H 0.662295 0.622406 0.703676 0.172 Uiso 0.5 1 calc R U P B 2
H21E H 0.743225 0.647291 0.787549 0.172 Uiso 0.5 1 calc R U P B 2
H21F H 0.668397 0.582550 0.784311 0.172 Uiso 0.5 1 calc R U P B 2
P2 P 0.2583(2) 0.45267(8) -0.00994(17) 0.0370(5) Uani 0.5 1 d . . P C -1
F1 F 0.2177(18) 0.5256(15) -0.0630(14) 0.068(5) Uani 0.5 1 d . . P C -1
F2 F 0.3425(3) 0.4807(4) -0.0225(3) 0.0864(15) Uani 0.5 1 d . . P C -1
F3 F 0.2382(3) 0.3849(3) -0.0756(3) 0.0713(12) Uani 0.5 1 d . . P C -1
F4 F 0.1730(4) 0.4268(3) 0.0027(4) 0.0853(15) Uani 0.5 1 d . . P C -1
F5 F 0.3019(18) 0.5129(16) 0.0693(15) 0.069(4) Uani 0.5 1 d . . P C -1
F6 F 0.3193(4) 0.3892(3) 0.0577(3) 0.0864(16) Uani 0.5 1 d . . P C -1

loop_
_atom_site_aniso_label
_atom_site_aniso_U_11
_atom_site_aniso_U_22
_atom_site_aniso_U_33
_atom_site_aniso_U_23
_atom_site_aniso_U_13
_atom_site_aniso_U_12
Co1 0.0238(2) 0.0192(2) 0.01608(19) 0.000 0.00748(15) 0.000
C1 0.059(4) 0.015(2) 0.045(3) -0.003(2) 0.016(3) 0.002(2)
C2 0.046(3) 0.025(3) 0.039(3) -0.004(2) 0.004(3) 0.000(2)
C3 0.0321(14) 0.0577(19) 0.0575(18) -0.0247(15) 0.0193(13) -0.0176(13)
C4 0.065(2) 0.062(2) 0.127(4) -0.039(2) 0.056(3) -0.0283(19)
C5 0.065(3) 0.094(3) 0.141(4) -0.035(3) 0.063(3) -0.044(2)
C6 0.045(2) 0.131(4) 0.094(3) -0.033(3) 0.040(2) -0.026(2)
C7 0.0367(16) 0.099(3) 0.0556(19) -0.0210(19) 0.0202(15) -0.0024(18)
C8 0.0308(13) 0.0632(19) 0.0420(15) -0.0146(14) 0.0130(12) -0.0039(13)
C9 0.030(3) 0.033(3) 0.030(3) -0.010(2) 0.011(2) -0.009(2)
C10 0.061(4) 0.041(3) 0.048(3) -0.017(3) 0.024(3) 0.001(3)
C11 0.094(6) 0.061(5) 0.054(4) -0.025(3) 0.037(4) 0.000(4)
C12 0.087(6) 0.069(5) 0.038(3) -0.028(3) 0.030(4) -0.033(4)
C13 0.050(4) 0.072(5) 0.032(3) -0.006(3) 0.007(3) -0.020(3)
C14 0.038(3) 0.049(4) 0.026(3) -0.006(3) 0.014(3) -0.006(3)
P1 0.0248(10) 0.0210(12) 0.0254(13) -0.0046(8) 0.0071(11) -0.0015(8)
S1 0.0257(10) 0.026(2) 0.0182(9) -0.0023(17) 0.0102(7) -0.0064(18)
S2 0.0343(15) 0.0293(18) 0.0228(14) -0.0065(10) 0.0170(12) -0.0120(11)
C15 0.032(3) 0.022(4) 0.019(3) -0.002(3) 0.014(2) -0.001(3)
N1 0.037(3) 0.031(3) 0.024(2) -0.006(2) 0.016(2) -0.010(2)
C16 0.052(4) 0.053(4) 0.039(3) -0.025(3) 0.024(3) -0.024(3)
C17 0.045(4) 0.087(6) 0.080(5) -0.032(5) 0.012(4) -0.027(4)
C18 0.093(6) 0.067(5) 0.061(4) -0.028(4) 0.031(4) -0.043(4)
C19 0.039(3) 0.049(4) 0.022(3) -0.003(3) 0.019(2) -0.001(3)
C20 0.067(4) 0.059(4) 0.042(3) 0.004(3) 0.031(3) 0.000(3)
C21 0.034(3) 0.086(5) 0.032(3) -0.017(3) 0.021(2) -0.010(3)
P1A 0.0268(9) 0.0228(13) 0.0290(15) -0.0044(9) 0.0054(11) 0.0014(8)
C9A 0.029(3) 0.037(3) 0.021(2) -0.013(2) 0.008(2) -0.009(3)
C10A 0.048(3) 0.060(4) 0.040(3) -0.022(3) 0.018(3) 0.001(3)
C11A 0.075(5) 0.095(6) 0.047(4) -0.040(4) 0.031(4) -0.007(5)
C12A 0.064(4) 0.118(7) 0.029(3) -0.034(4) 0.019(3) -0.027(4)
C13A 0.034(3) 0.086(5) 0.028(3) -0.004(3) 0.003(2) -0.005(3)
C14A 0.028(3) 0.055(4) 0.029(3) -0.007(3) 0.010(2) -0.002(3)
S1A 0.0308(11) 0.027(3) 0.0207(9) -0.0026(18) 0.0137(7) -0.0067(19)
S2A 0.0352(15) 0.0266(16) 0.0284(16) -0.0048(9) 0.0184(12) -0.0090(10)
C15A 0.027(3) 0.021(4) 0.032(4) -0.003(3) 0.015(3) -0.003(3)
N1A 0.038(3) 0.039(3) 0.028(3) -0.013(2) 0.018(2) -0.012(2)
C16A 0.048(4) 0.046(4) 0.058(4) -0.032(3) 0.023(3) -0.019(3)
C17A 0.051(4) 0.116(7) 0.075(5) -0.016(5) 0.007(4) -0.040(5)
C18A 0.106(8) 0.084(7) 0.145(10) 0.007(7) 0.002(7) -0.051(6)
C19A 0.074(5) 0.055(4) 0.041(4) -0.012(3) 0.035(3) -0.001(4)
C20A 0.094(7) 0.138(10) 0.106(8) 0.045(7) 0.071(6) 0.018(7)
C21A 0.091(7) 0.191(11) 0.084(6) -0.025(7) 0.057(6) 0.015(7)
P2 0.0534(15) 0.0292(6) 0.0288(15) -0.0001(6) 0.0185(8) 0.0012(7)
F1 0.116(14) 0.038(6) 0.080(9) 0.025(5) 0.070(10) 0.025(7)
F2 0.073(3) 0.120(5) 0.081(3) -0.008(3) 0.047(3) -0.017(3)
F3 0.080(3) 0.054(2) 0.067(3) -0.025(2) 0.020(2) 0.009(2)
F4 0.085(4) 0.071(3) 0.126(5) -0.007(3) 0.070(4) -0.030(3)
F5 0.084(7) 0.048(8) 0.076(5) -0.010(5) 0.034(4) -0.015(5)
F6 0.118(4) 0.072(3) 0.064(3) 0.031(2) 0.035(3) 0.043(3)

loop_
_atom_type_symbol
_atom_type_description
_atom_type_scat_dispersion_real
_atom_type_scat_dispersion_imag
_atom_type_scat_source
C C 0.0033 0.0016 'International Tables Vol C Tables 4.2.6.8 and 6.1.1.4'
H H 0.0000 0.0000 'International Tables Vol C Tables 4.2.6.8 and 6.1.1.4'
N N 0.0061 0.0033 'International Tables Vol C Tables 4.2.6.8 and 6.1.1.4'
F F 0.0171 0.0103 'International Tables Vol C Tables 4.2.6.8 and 6.1.1.4'
P P 0.1023 0.0942 'International Tables Vol C Tables 4.2.6.8 and 6.1.1.4'
S S 0.1246 0.1234 'International Tables Vol C Tables 4.2.6.8 and 6.1.1.4'
Co Co 0.3494 0.9721 'International Tables Vol C Tables 4.2.6.8 and 6.1.1.4'

loop_
_geom_angle_atom_site_label_1
_geom_angle_atom_site_label_2
_geom_angle_atom_site_label_3
_geom_angle
_geom_angle_site_symmetry_1
_geom_angle_site_symmetry_3
_geom_angle_publ_flag
P1A Co1 P1A 97.05(16) 2_656 . ?
S1 Co1 S1 175.8(3) 2_656 . ?
S1 Co1 P1 96.2(2) 2_656 . ?
S1 Co1 P1 87.0(2) . . ?
S1 Co1 P1 87.0(2) 2_656 2_656 ?
S1 Co1 P1 96.2(2) . 2_656 ?
P1 Co1 P1 80.53(17) . 2_656 ?
S1 Co1 S2 100.5(3) 2_656 . ?
S1 Co1 S2 76.8(3) . . ?
P1 Co1 S2 160.85(12) . . ?
P1 Co1 S2 90.95(11) 2_656 . ?
S1 Co1 S2 76.8(3) 2_656 2_656 ?
S1 Co1 S2 100.5(3) . 2_656 ?
P1 Co1 S2 90.95(11) . 2_656 ?
P1 Co1 S2 160.85(12) 2_656 2_656 ?
S2 Co1 S2 101.91(15) . 2_656 ?
P1A Co1 S2A 169.73(16) 2_656 2_656 ?
P1A Co1 S2A 91.24(11) . 2_656 ?
S1 Co1 S2A 79.3(3) 2_656 2_656 ?
S1 Co1 S2A 97.5(2) . 2_656 ?
P1 Co1 S2A 100.79(11) . 2_656 ?
P1 Co1 S2A 166.25(16) 2_656 2_656 ?
S2 Co1 S2A 91.56(8) . 2_656 ?
S2 Co1 S2A 10.38(12) 2_656 2_656 ?
P1A Co1 S2A 91.24(11) 2_656 . ?
P1A Co1 S2A 169.73(16) . . ?
S2A Co1 S2A 81.22(15) 2_656 . ?
P1A Co1 S1A 93.3(2) 2_656 . ?
P1A Co1 S1A 99.2(3) . . ?
S2A Co1 S1A 91.4(2) 2_656 . ?
S2A Co1 S1A 74.1(3) . . ?
S1 Co1 S1A 7.4(3) 2_656 2_656 ?
S1 Co1 S1A 168.42(9) . 2_656 ?
P1 Co1 S1A 102.3(2) . 2_656 ?
P1 Co1 S1A 92.2(2) 2_656 2_656 ?
S2 Co1 S1A 95.1(3) . 2_656 ?
S2 Co1 S1A 72.8(3) 2_656 2_656 ?
C2 C1 P1 111.6(4) . 2_656 ?
C2 C1 P1A 109.3(4) . 2_656 ?
C2 C1 H1A 109.3 . . ?
P1 C1 H1A 109.3 2_656 . ?
P1A C1 H1A 115.1 2_656 . ?
C2 C1 H1B 109.3 . . ?
P1 C1 H1B 109.3 2_656 . ?
P1A C1 H1B 105.7 2_656 . ?
H1A C1 H1B 108.0 . . ?
C2 C1 H2A 138.2(10) . 2_656 ?
P1 C1 H2A 104.1(8) 2_656 2_656 ?
H1A C1 H2A 77.3 . 2_656 ?
C1 C2 P1 113.1(4) . . ?
C1 C2 P1A 111.8(4) . . ?
C1 C2 H2A 109.0 . . ?
P1 C2 H2A 109.0 . . ?
C1 C2 H2B 109.0 . . ?
P1 C2 H2B 109.0 . . ?
H2A C2 H2B 107.8 . . ?
C1 C2 H1B 99.3(7) . 2_656 ?
P1 C2 H1B 140.5(8) . 2_656 ?
H2B C2 H1B 79.2 . 2_656 ?
C8 C3 C4 118.0(3) . . ?
C8 C3 P1 125.6(3) . . ?
C4 C3 P1 116.2(3) . . ?
C8 C3 P1A 118.6(3) . . ?
C4 C3 P1A 122.8(3) . . ?
C3 C4 C5 119.9(4) . . ?
C3 C4 H4 120.1 . . ?
C5 C4 H4 120.1 . . ?
C6 C5 C4 121.0(4) . . ?
C6 C5 H5 119.5 . . ?
C4 C5 H5 119.5 . . ?
C5 C6 C7 119.6(3) . . ?
C5 C6 H6 120.2 . . ?
C7 C6 H6 120.2 . . ?
C6 C7 C8 120.7(4) . . ?
C6 C7 H7 119.7 . . ?
C8 C7 H7 119.7 . . ?
C3 C8 C7 120.8(3) . . ?
C3 C8 H8 119.6 . . ?
C7 C8 H8 119.6 . . ?
C10 C9 C14 120.0 . . ?
C10 C9 P1 120.2(2) . . ?
C14 C9 P1 119.8(2) . . ?
C11 C10 C9 120.0 . . ?
C11 C10 H10 120.0 . . ?
C9 C10 H10 120.0 . . ?
C12 C11 C10 120.0 . . ?
C12 C11 H11 120.0 . . ?
C10 C11 H11 120.0 . . ?
C13 C12 C11 120.0 . . ?
C13 C12 H12 120.0 . . ?
C11 C12 H12 120.0 . . ?
C12 C13 C14 120.0 . . ?
C12 C13 H13 120.0 . . ?
C14 C13 H13 120.0 . . ?
C13 C14 C9 120.0 . . ?
C13 C14 H14 120.0 . . ?
C9 C14 H14 120.0 . . ?
C2 P1 C3 114.0(3) . . ?
C2 P1 C9 81.0(3) . . ?
C3 P1 C9 98.6(2) . . ?
C3 P1 C1 106.2(3) . 2_656 ?
C9 P1 C1 107.9(3) . 2_656 ?
C2 P1 Co1 118.5(3) . . ?
C3 P1 Co1 119.0(2) . . ?
C9 P1 Co1 117.8(2) . . ?
C1 P1 Co1 106.5(2) 2_656 . ?
C15 S1 Co1 88.0(5) . . ?
C15 S2 Co1 86.2(4) . . ?
N1 C15 S2 124.8(7) . . ?
N1 C15 S1 126.3(7) . . ?
S2 C15 S1 108.9(6) . . ?
C15 N1 C19 123.8(6) . . ?
C15 N1 C16 119.9(6) . . ?
C19 N1 C16 116.3(5) . . ?
N1 C16 C17 111.5(6) . . ?
N1 C16 C18 111.3(6) . . ?
C17 C16 C18 115.3(6) . . ?
N1 C16 H16 106.0 . . ?
C17 C16 H16 106.0 . . ?
C18 C16 H16 106.0 . . ?
C16 C17 H17A 109.5 . . ?
C16 C17 H17B 109.5 . . ?
H17A C17 H17B 109.5 . . ?
C16 C17 H17C 109.5 . . ?
H17A C17 H17C 109.5 . . ?
H17B C17 H17C 109.5 . . ?
C16 C18 H18A 109.5 . . ?
C16 C18 H18B 109.5 . . ?
H18A C18 H18B 109.5 . . ?
C16 C18 H18C 109.5 . . ?
H18A C18 H18C 109.5 . . ?
H18B C18 H18C 109.5 . . ?
N1 C19 C20 111.2(5) . . ?
N1 C19 C21 113.1(5) . . ?
C20 C19 C21 118.6(6) . . ?
N1 C19 H19 104.1 . . ?
C20 C19 H19 104.1 . . ?
C21 C19 H19 104.1 . . ?
C19 C20 H20A 109.5 . . ?
C19 C20 H20B 109.5 . . ?
H20A C20 H20B 109.5 . . ?
C19 C20 H20C 109.5 . . ?
H20A C20 H20C 109.5 . . ?
H20B C20 H20C 109.5 . . ?
C19 C21 H21A 109.5 . . ?
C19 C21 H21B 109.5 . . ?
H21A C21 H21B 109.5 . . ?
C19 C21 H21C 109.5 . . ?
H21A C21 H21C 109.5 . . ?
H21B C21 H21C 109.5 . . ?
C9A P1A C2 106.3(3) . . ?
C9A P1A C3 107.3(2) . . ?
C2 P1A C3 98.0(3) . . ?
C9A P1A Co1 119.5(2) . . ?
C2 P1A Co1 107.2(2) . . ?
C3 P1A Co1 115.9(2) . . ?
C3 P1A C1 89.2(2) . 2_656 ?
Co1 P1A C1 94.44(19) . 2_656 ?
C10A C9A C14A 120.0 . . ?
C10A C9A P1A 120.7(2) . . ?
C14A C9A P1A 119.2(2) . . ?
C11A C10A C9A 120.0 . . ?
C11A C10A H10A 120.0 . . ?
C9A C10A H10A 120.0 . . ?
C10A C11A C12A 120.0 . . ?
C10A C11A H11A 120.0 . . ?
C12A C11A H11A 120.0 . . ?
C11A C12A C13A 120.0 . . ?
C11A C12A H12A 120.0 . . ?
C13A C12A H12A 120.0 . . ?
C14A C13A C12A 120.0 . . ?
C14A C13A H13A 120.0 . . ?
C12A C13A H13A 120.0 . . ?
C13A C14A C9A 120.0 . . ?
C13A C14A H14A 120.0 . . ?
C9A C14A H14A 120.0 . . ?
C15A S1A Co1 89.0(6) . . ?
C15A S2A Co1 89.9(4) . . ?
N1A C15A S2A 126.8(7) . . ?
N1A C15A S1A 126.3(8) . . ?
S2A C15A S1A 106.9(6) . . ?
C15A N1A C19A 121.0(6) . . ?
C15A N1A C16A 122.3(6) . . ?
C19A N1A C16A 116.7(5) . . ?
C18A C16A N1A 116.6(7) . . ?
C18A C16A C17A 123.0(9) . . ?
N1A C16A C17A 110.9(7) . . ?
C18A C16A H16A 100.4 . . ?
N1A C16A H16A 100.4 . . ?
C17A C16A H16A 100.4 . . ?
C16A C17A H17D 109.5 . . ?
C16A C17A H17E 109.5 . . ?
H17D C17A H17E 109.5 . . ?
C16A C17A H17F 109.5 . . ?
H17D C17A H17F 109.5 . . ?
H17E C17A H17F 109.5 . . ?
C16A C18A H18D 109.5 . . ?
C16A C18A H18E 109.5 . . ?
H18D C18A H18E 109.5 . . ?
C16A C18A H18F 109.5 . . ?
H18D C18A H18F 109.5 . . ?
H18E C18A H18F 109.5 . . ?
C21A C19A C20A 122.3(8) . . ?
C21A C19A N1A 116.1(8) . . ?
C20A C19A N1A 110.6(7) . . ?
C21A C19A H19A 101.1 . . ?
C20A C19A H19A 101.1 . . ?
N1A C19A H19A 101.1 . . ?
C19A C20A H20D 109.5 . . ?
C19A C20A H20E 109.5 . . ?
H20D C20A H20E 109.5 . . ?
C19A C20A H20F 109.5 . . ?
H20D C20A H20F 109.5 . . ?
H20E C20A H20F 109.5 . . ?
C19A C21A H21D 109.5 . . ?
C19A C21A H21E 109.5 . . ?
H21D C21A H21E 109.5 . . ?
C19A C21A H21F 109.5 . . ?
H21D C21A H21F 109.5 . . ?
H21E C21A H21F 109.5 . . ?
F1 P2 F3 98.9(9) . . ?
F1 P2 F2 80.9(9) . . ?
F3 P2 F2 88.9(3) . . ?
F1 P2 F4 98.0(9) . . ?
F3 P2 F4 92.1(3) . . ?
F2 P2 F4 178.6(4) . . ?
F1 P2 F6 167.1(10) . . ?
F3 P2 F6 90.7(2) . . ?
F2 P2 F6 90.7(4) . . ?
F4 P2 F6 90.2(3) . . ?
F1 P2 F5 91.1(4) . . ?
F3 P2 F5 166.8(9) . . ?
F2 P2 F5 84.1(10) . . ?
F4 P2 F5 95.1(10) . . ?
F6 P2 F5 78.2(9) . . ?

loop_
_geom_bond_atom_site_label_1
_geom_bond_atom_site_label_2
_geom_bond_distance
_geom_bond_site_symmetry_2
_geom_bond_publ_flag
Co1 P1A 2.217(4) 2_656 ?
Co1 P1A 2.217(4) . ?
Co1 S1 2.217(10) 2_656 ?
Co1 S1 2.217(10) . ?
Co1 P1 2.236(4) . ?
Co1 P1 2.236(4) 2_656 ?
Co1 S2 2.273(5) . ?
Co1 S2 2.273(5) 2_656 ?
Co1 S2A 2.290(5) 2_656 ?
Co1 S2A 2.290(5) . ?
Co1 S1A 2.309(10) . ?
Co1 S1A 2.309(10) 2_656 ?
C1 C2 1.468(8) . ?
C1 P1 1.846(6) 2_656 ?
C1 P1A 2.249(6) 2_656 ?
C1 H1A 0.9900 . ?
C1 H1B 0.9900 . ?
C1 H2A 0.642(9) 2_656 ?
C2 P1 1.555(6) . ?
C2 P1A 1.844(6) . ?
C2 H2A 0.9900 . ?
C2 H2B 0.9900 . ?
C3 C8 1.373(4) . ?
C3 C4 1.392(5) . ?
C3 P1 1.804(5) . ?
C3 P1A 1.892(5) . ?
C4 C5 1.396(5) . ?
C4 H4 0.9500 . ?
C5 C6 1.349(7) . ?
C5 H5 0.9500 . ?
C6 C7 1.354(6) . ?
C6 H6 0.9500 . ?
C7 C8 1.391(4) . ?
C7 H7 0.9500 . ?
C8 H8 0.9500 . ?
C9 C10 1.3900 . ?
C9 C14 1.3900 . ?
C9 P1 1.806(4) . ?
C10 C11 1.3900 . ?
C10 H10 0.9500 . ?
C11 C12 1.3900 . ?
C11 H11 0.9500 . ?
C12 C13 1.3900 . ?
C12 H12 0.9500 . ?
C13 C14 1.3900 . ?
C13 H13 0.9500 . ?
C14 H14 0.9500 . ?
S1 C15 1.715(13) . ?
S2 C15 1.715(11) . ?
C15 N1 1.339(10) . ?
N1 C19 1.474(7) . ?
N1 C16 1.494(8) . ?
C16 C17 1.510(11) . ?
C16 C18 1.555(11) . ?
C16 H16 1.0000 . ?
C17 H17A 0.9800 . ?
C17 H17B 0.9800 . ?
C17 H17C 0.9800 . ?
C18 H18A 0.9800 . ?
C18 H18B 0.9800 . ?
C18 H18C 0.9800 . ?
C19 C20 1.488(10) . ?
C19 C21 1.556(9) . ?
C19 H19 1.0000 . ?
C20 H20A 0.9800 . ?
C20 H20B 0.9800 . ?
C20 H20C 0.9800 . ?
C21 H21A 0.9800 . ?
C21 H21B 0.9800 . ?
C21 H21C 0.9800 . ?
P1A C9A 1.817(4) . ?
C9A C10A 1.3900 . ?
C9A C14A 1.3900 . ?
C10A C11A 1.3900 . ?
C10A H10A 0.9500 . ?
C11A C12A 1.3900 . ?
C11A H11A 0.9500 . ?
C12A C13A 1.3900 . ?
C12A H12A 0.9500 . ?
C13A C14A 1.3900 . ?
C13A H13A 0.9500 . ?
C14A H14A 0.9500 . ?
S1A C15A 1.729(13) . ?
S2A C15A 1.721(11) . ?
C15A N1A 1.303(11) . ?
N1A C19A 1.492(9) . ?
N1A C16A 1.518(8) . ?
C16A C18A 1.321(13) . ?
C16A C17A 1.519(12) . ?
C16A H16A 1.0000 . ?
C17A H17D 0.9800 . ?
C17A H17E 0.9800 . ?
C17A H17F 0.9800 . ?
C18A H18D 0.9800 . ?
C18A H18E 0.9800 . ?
C18A H18F 0.9800 . ?
C19A C21A 1.418(13) . ?
C19A C20A 1.473(12) . ?
C19A H19A 1.0000 . ?
C20A H20D 0.9800 . ?
C20A H20E 0.9800 . ?
C20A H20F 0.9800 . ?
C21A H21D 0.9800 . ?
C21A H21E 0.9800 . ?
C21A H21F 0.9800 . ?
P2 F1 1.50(3) . ?
P2 F3 1.568(4) . ?
P2 F2 1.575(5) . ?
P2 F4 1.582(5) . ?
P2 F6 1.597(5) . ?
P2 F5 1.65(3) . ?

loop_
_geom_torsion_atom_site_label_1
_geom_torsion_atom_site_label_2
_geom_torsion_atom_site_label_3
_geom_torsion_atom_site_label_4
_geom_torsion
_geom_torsion_site_symmetry_1
_geom_torsion_site_symmetry_2
_geom_torsion_site_symmetry_3
_geom_torsion_site_symmetry_4
_geom_torsion_publ_flag
P1 C1 C2 P1 30.1(8) 2_656 . . . ?
P1A C1 C2 P1A 48.7(7) 2_656 . . . ?
C8 C3 C4 C5 0.0(6) . . . . ?
P1 C3 C4 C5 175.4(4) . . . . ?
P1A C3 C4 C5 -170.6(4) . . . . ?
C3 C4 C5 C6 -0.3(8) . . . . ?
C4 C5 C6 C7 0.4(8) . . . . ?
C5 C6 C7 C8 -0.1(7) . . . . ?
C4 C3 C8 C7 0.3(5) . . . . ?
P1 C3 C8 C7 -174.7(3) . . . . ?
P1A C3 C8 C7 171.3(3) . . . . ?
C6 C7 C8 C3 -0.2(5) . . . . ?
C14 C9 C10 C11 0.0 . . . . ?
P1 C9 C10 C11 -179.7(3) . . . . ?
C9 C10 C11 C12 0.0 . . . . ?
C10 C11 C12 C13 0.0 . . . . ?
C11 C12 C13 C14 0.0 . . . . ?
C12 C13 C14 C9 0.0 . . . . ?
C10 C9 C14 C13 0.0 . . . . ?
P1 C9 C14 C13 179.7(3) . . . . ?
C1 C2 P1 C3 -160.9(5) . . . . ?
C1 C2 P1 C9 103.7(6) . . . . ?
C1 C2 P1 C1 -82.4(8) . . . 2_656 ?
C1 C2 P1 Co1 -13.2(8) . . . . ?
C8 C3 P1 C2 167.2(4) . . . . ?
C4 C3 P1 C2 -7.9(5) . . . . ?
C8 C3 P1 C9 -108.9(3) . . . . ?
C4 C3 P1 C9 76.0(4) . . . . ?
C8 C3 P1 C1 139.5(4) . . . 2_656 ?
C4 C3 P1 C1 -35.5(4) . . . 2_656 ?
C8 C3 P1 Co1 19.6(4) . . . . ?
C4 C3 P1 Co1 -155.4(3) . . . . ?
C10 C9 P1 C2 -22.6(4) . . . . ?
C14 C9 P1 C2 157.7(3) . . . . ?
C10 C9 P1 C3 -135.7(3) . . . . ?
C14 C9 P1 C3 44.6(3) . . . . ?
C10 C9 P1 C1 -25.5(4) . . . 2_656 ?
C14 C9 P1 C1 154.8(3) . . . 2_656 ?
C10 C9 P1 Co1 95.0(3) . . . . ?
C14 C9 P1 Co1 -84.7(3) . . . . ?
Co1 S2 C15 N1 -178.8(6) . . . . ?
Co1 S2 C15 S1 0.6(4) . . . . ?
Co1 S1 C15 N1 178.7(6) . . . . ?
Co1 S1 C15 S2 -0.7(5) . . . . ?
S2 C15 N1 C19 -176.1(5) . . . . ?
S1 C15 N1 C19 4.6(11) . . . . ?
S2 C15 N1 C16 4.7(10) . . . . ?
S1 C15 N1 C16 -174.6(6) . . . . ?
C15 N1 C16 C17 -112.4(7) . . . . ?
C19 N1 C16 C17 68.3(8) . . . . ?
C15 N1 C16 C18 117.4(7) . . . . ?
C19 N1 C16 C18 -61.9(8) . . . . ?
C15 N1 C19 C20 67.8(8) . . . . ?
C16 N1 C19 C20 -113.0(7) . . . . ?
C15 N1 C19 C21 -68.4(8) . . . . ?
C16 N1 C19 C21 110.8(7) . . . . ?
C1 C2 P1A C9A 96.5(6) . . . . ?
C1 C2 P1A C3 -152.8(6) . . . . ?
C1 C2 P1A Co1 -32.4(6) . . . . ?
C1 C2 P1A C1 -86.8(9) . . . 2_656 ?
C8 C3 P1A C9A -89.0(3) . . . . ?
C4 C3 P1A C9A 81.6(4) . . . . ?
C8 C3 P1A C2 161.1(3) . . . . ?
C4 C3 P1A C2 -28.4(4) . . . . ?
C8 C3 P1A Co1 47.5(3) . . . . ?
C4 C3 P1A Co1 -142.0(3) . . . . ?
C8 C3 P1A C1 142.0(3) . . . 2_656 ?
C4 C3 P1A C1 -47.5(4) . . . 2_656 ?
C2 P1A C9A C10A -29.7(4) . . . . ?
C3 P1A C9A C10A -133.7(3) . . . . ?
Co1 P1A C9A C10A 91.7(3) . . . . ?
C1 P1A C9A C10A -31.2(5) 2_656 . . . ?
C2 P1A C9A C14A 148.7(3) . . . . ?
C3 P1A C9A C14A 44.6(3) . . . . ?
Co1 P1A C9A C14A -90.0(3) . . . . ?
C1 P1A C9A C14A 147.2(3) 2_656 . . . ?
C14A C9A C10A C11A 0.0 . . . . ?
P1A C9A C10A C11A 178.3(3) . . . . ?
C9A C10A C11A C12A 0.0 . . . . ?
C10A C11A C12A C13A 0.0 . . . . ?
C11A C12A C13A C14A 0.0 . . . . ?
C12A C13A C14A C9A 0.0 . . . . ?
C10A C9A C14A C13A 0.0 . . . . ?
P1A C9A C14A C13A -178.3(3) . . . . ?
Co1 S2A C15A N1A -179.2(7) . . . . ?
Co1 S2A C15A S1A -0.6(5) . . . . ?
Co1 S1A C15A N1A 179.2(7) . . . . ?
Co1 S1A C15A S2A 0.6(5) . . . . ?
S2A C15A N1A C19A -175.5(6) . . . . ?
S1A C15A N1A C19A 6.1(11) . . . . ?
S2A C15A N1A C16A 2.2(11) . . . . ?
S1A C15A N1A C16A -176.2(7) . . . . ?
C15A N1A C16A C18A 75.3(12) . . . . ?
C19A N1A C16A C18A -106.9(11) . . . . ?
C15A N1A C16A C17A -72.0(9) . . . . ?
C19A N1A C16A C17A 105.7(8) . . . . ?
C15A N1A C19A C21A -121.6(9) . . . . ?
C16A N1A C19A C21A 60.6(10) . . . . ?
C15A N1A C19A C20A 93.3(10) . . . . ?
C16A N1A C19A C20A -84.5(9) . . . . ?
